data_2018789
loop_
_publ_author_name
'Domasevitch, Konstantin V.'

_publ_section_title
;
 1,1'-Biadamantane-3,3'-diol: a two-dimensional network supported by a
 `hexameric alcohol cluster' supramolecular synthon
;
_journal_coeditor_code KY3025
_journal_issue 2
_journal_name_full 'Acta Crystallographica Section C'
_journal_page_first 175
_journal_page_last 178
_journal_paper_doi 10.1107/S0108270112051785
_journal_volume 69
_journal_year 2013
_chemical_formula_iupac 'C20 H30 O2'
_chemical_formula_moiety 'C20 H30 O2'
_chemical_formula_sum 'C20 H30 O2'
_chemical_formula_weight 302.44
_chemical_name_systematic
;
1,1'-Biadamantane-3,3'-diol
;
_space_group_IT_number 2
_space_group_name_Hall '-P 1'
_symmetry_cell_setting triclinic
_symmetry_space_group_name_Hall '-P 1'
_symmetry_space_group_name_H-M 'P -1'
_atom_sites_solution_hydrogens difmap
_atom_sites_solution_primary direct
_atom_sites_solution_secondary difmap
_audit_creation_method SHELXL97
_cell_angle_alpha 62.220(9)
_cell_angle_beta 81.596(11)
_cell_angle_gamma 65.878(9)
_cell_formula_units_Z 3
_cell_length_a 11.3855(8)
_cell_length_b 11.3863(9)
_cell_length_c 11.5351(8)
_cell_measurement_reflns_used 11179
_cell_measurement_temperature 173(2)
_cell_measurement_theta_max 26.76
_cell_measurement_theta_min 1.96
_cell_volume 1205.7(2)
_computing_cell_refinement 'IPDS Software (Stoe & Cie, 2000)'
_computing_data_collection 'IPDS Software (Stoe & Cie, 2000)'
_computing_data_reduction 'IPDS Software (Stoe & Cie, 2000)'
_computing_molecular_graphics 'DIAMOND (Brandenburg, 1999)'
_computing_publication_material 'WinGX (Farrugia, 1999)'
_computing_structure_refinement 'SHELXL97 (Sheldrick, 2008)'
_computing_structure_solution 'SHELXS97 (Sheldrick, 2008)'
_diffrn_ambient_temperature 173(2)
_diffrn_measured_fraction_theta_full 0.990
_diffrn_measured_fraction_theta_max 0.990
_diffrn_measurement_device_type 'Stoe IPDS'
_diffrn_measurement_method '\f oscillation scans'
_diffrn_radiation_monochromator graphite
_diffrn_radiation_source 'fine-focus sealed tube'
_diffrn_radiation_type MoK\a
_diffrn_radiation_wavelength 0.71073
_diffrn_reflns_av_R_equivalents 0.0325
_diffrn_reflns_av_sigmaI/netI 0.0376
_diffrn_reflns_limit_h_max 14
_diffrn_reflns_limit_h_min -14
_diffrn_reflns_limit_k_max 12
_diffrn_reflns_limit_k_min -14
_diffrn_reflns_limit_l_max 14
_diffrn_reflns_limit_l_min -14
_diffrn_reflns_number 11179
_diffrn_reflns_theta_full 26.76
_diffrn_reflns_theta_max 26.76
_diffrn_reflns_theta_min 1.96
_diffrn_standards_decay_% 0
_exptl_absorpt_coefficient_mu 0.078
_exptl_absorpt_correction_type none
_exptl_crystal_colour colourless
_exptl_crystal_density_diffrn 1.250
_exptl_crystal_density_method 'not measured'
_exptl_crystal_description prism
_exptl_crystal_F_000 498
_exptl_crystal_size_max 0.27
_exptl_crystal_size_mid 0.25
_exptl_crystal_size_min 0.20
_refine_diff_density_max 0.226
_refine_diff_density_min -0.150
_refine_ls_extinction_method none
_refine_ls_goodness_of_fit_ref 1.016
_refine_ls_hydrogen_treatment refall
_refine_ls_matrix_type full
_refine_ls_number_parameters 478
_refine_ls_number_reflns 5076
_refine_ls_number_restraints 0
_refine_ls_restrained_S_all 1.016
_refine_ls_R_factor_all 0.0566
_refine_ls_R_factor_gt 0.0344
_refine_ls_shift/su_max 0.000
_refine_ls_shift/su_mean 0.000
_refine_ls_structure_factor_coef Fsqd
_refine_ls_weighting_details 'calc w = 1/[\s^2^(Fo^2^)+(0.0446P)^2^+0.0000P] where P=(Fo^2^+2Fc^2^)/3'
_refine_ls_weighting_scheme calc
_refine_ls_wR_factor_gt 0.0806
_refine_ls_wR_factor_ref 0.0859
_reflns_number_gt 3549
_reflns_number_total 5076
_reflns_threshold_expression I>2\s(I)
_cod_data_source_file ky3025.cif
_cod_data_source_block I
_cod_database_code 2018789
_cod_database_fobs_code 2018789

loop_
_symmetry_equiv_pos_as_xyz
'x, y, z'
'-x, -y, -z'

loop_
_atom_site_type_symbol
_atom_site_label
_atom_site_fract_x
_atom_site_fract_y
_atom_site_fract_z
_atom_site_U_iso_or_equiv
_atom_site_adp_type
_atom_site_calc_flag
_atom_site_occupancy
_atom_site_symmetry_multiplicity
O O1 0.87118(7) 0.13492(9) 0.14497(8) 0.0276(2) Uani d 1 1
O O2 0.12926(8) 0.03489(10) 0.12623(8) 0.0342(2) Uani d 1 1
O O3 0.78814(8) -0.03220(10) 0.10116(9) 0.0347(2) Uani d 1 1
C C1 0.79906(10) 0.28003(12) 0.05002(10) 0.0234(2) Uani d 1 1
C C2 0.81465(11) 0.29274(13) -0.08880(11) 0.0258(3) Uani d 1 1
C C3 0.73802(11) 0.44906(13) -0.18681(11) 0.0269(3) Uani d 1 1
C C4 0.59479(11) 0.49151(14) -0.15682(10) 0.0254(3) Uani d 1 1
C C5 0.57370(10) 0.47910(12) -0.01620(10) 0.0212(2) Uani d 1 1
C C6 0.65623(10) 0.32193(13) 0.08006(11) 0.0229(2) Uani d 1 1
C C7 0.85054(11) 0.37840(13) 0.06133(12) 0.0271(3) Uani d 1 1
C C8 0.77332(11) 0.53453(13) -0.03675(12) 0.0288(3) Uani d 1 1
C C9 0.78907(12) 0.54901(14) -0.17631(12) 0.0310(3) Uani d 1 1
C C10 0.62995(11) 0.57705(13) -0.00647(12) 0.0261(3) Uani d 1 1
C C11 0.19495(10) -0.02020(13) 0.24891(10) 0.0236(2) Uani d 1 1
C C12 0.16260(11) 0.09988(13) 0.28765(12) 0.0274(3) Uani d 1 1
C C13 0.23917(11) 0.04039(14) 0.41492(12) 0.0286(3) Uani d 1 1
C C14 0.20265(12) -0.07983(15) 0.52408(12) 0.0333(3) Uani d 1 1
C C15 0.23359(11) -0.19935(14) 0.48485(11) 0.0298(3) Uani d 1 1
C C16 0.15772(11) -0.14033(14) 0.35681(12) 0.0282(3) Uani d 1 1
C C17 0.33916(10) -0.07973(13) 0.22883(11) 0.0235(2) Uani d 1 1
C C18 0.42116(10) -0.14258(12) 0.35549(10) 0.0208(2) Uani d 1 1
C C19 0.38443(11) -0.02047(14) 0.39555(12) 0.0273(3) Uani d 1 1
C C20 0.37888(11) -0.26111(14) 0.46444(11) 0.0281(3) Uani d 1 1
C C21 0.75703(11) -0.14857(13) 0.20228(11) 0.0253(3) Uani d 1 1
C C22 0.61221(10) -0.08828(13) 0.22281(11) 0.0239(2) Uani d 1 1
C C23 0.57020(10) -0.20497(12) 0.33450(10) 0.0212(2) Uani d 1 1
C C24 0.60747(11) -0.32962(13) 0.29805(12) 0.0259(3) Uani d 1 1
C C25 0.75255(11) -0.38952(13) 0.27761(12) 0.0287(3) Uani d 1 1
C C26 0.78852(11) -0.26989(14) 0.16586(12) 0.0280(3) Uani d 1 1
C C27 0.83380(11) -0.20478(15) 0.32837(12) 0.0299(3) Uani d 1 1
C C28 0.79697(11) -0.32366(14) 0.43962(11) 0.0300(3) Uani d 1 1
C C29 0.65202(11) -0.26309(14) 0.45975(11) 0.0267(3) Uani d 1 1
C C30 0.82945(12) -0.44675(14) 0.40446(13) 0.0341(3) Uani d 1 1
H H2A 0.7836(11) 0.2250(14) -0.0944(12) 0.029(3) Uiso d 1 1
H H2B 0.9089(13) 0.2616(14) -0.1076(12) 0.033(3) Uiso d 1 1
H H3 0.7475(11) 0.4582(14) -0.2788(13) 0.030(3) Uiso d 1 1
H H4A 0.5608(12) 0.4285(15) -0.1697(12) 0.033(4) Uiso d 1 1
H H4B 0.5459(12) 0.5923(15) -0.2230(13) 0.031(3) Uiso d 1 1
H H6A 0.6495(12) 0.3083(14) 0.1736(13) 0.033(3) Uiso d 1 1
H H6B 0.6248(12) 0.2520(15) 0.0746(12) 0.032(3) Uiso d 1 1
H H7A 0.9440(13) 0.3489(14) 0.0455(12) 0.032(3) Uiso d 1 1
H H7B 0.8401(12) 0.3660(14) 0.1549(13) 0.034(3) Uiso d 1 1
H H8 0.8071(12) 0.6003(15) -0.0269(12) 0.030(3) Uiso d 1 1
H H9A 0.7397(12) 0.6522(16) -0.2430(13) 0.035(4) Uiso d 1 1
H H9B 0.8829(13) 0.5230(15) -0.1981(13) 0.040(4) Uiso d 1 1
H H10A 0.5823(13) 0.6807(16) -0.0713(14) 0.039(4) Uiso d 1 1
H H10B 0.6191(12) 0.5707(15) 0.0843(13) 0.033(3) Uiso d 1 1
H H12A 0.0673(12) 0.1417(14) 0.2986(12) 0.031(3) Uiso d 1 1
H H12B 0.1864(12) 0.1789(15) 0.2154(13) 0.032(3) Uiso d 1 1
H H13 0.2177(12) 0.1201(15) 0.4406(13) 0.034(3) Uiso d 1 1
H H14A 0.2509(13) -0.1176(16) 0.6098(14) 0.044(4) Uiso d 1 1
H H14B 0.1067(14) -0.0405(16) 0.5402(14) 0.045(4) Uiso d 1 1
H H15 0.2102(12) -0.2818(15) 0.5573(13) 0.038(4) Uiso d 1 1
H H16A 0.1786(12) -0.2184(15) 0.3288(13) 0.035(4) Uiso d 1 1
H H16B 0.0611(13) -0.0985(14) 0.3657(12) 0.033(3) Uiso d 1 1
H H17A 0.3600(12) 0.0008(15) 0.1542(13) 0.035(4) Uiso d 1 1
H H17B 0.3587(12) -0.1572(15) 0.1998(13) 0.035(4) Uiso d 1 1
H H19A 0.4325(13) -0.0577(15) 0.4790(14) 0.037(4) Uiso d 1 1
H H19B 0.4098(12) 0.0578(14) 0.3253(13) 0.029(3) Uiso d 1 1
H H20A 0.3998(13) -0.3438(17) 0.4408(14) 0.043(4) Uiso d 1 1
H H20B 0.4273(12) -0.3041(15) 0.5491(13) 0.033(3) Uiso d 1 1
H H22A 0.5650(12) -0.0475(14) 0.1374(13) 0.028(3) Uiso d 1 1
H H22B 0.5932(12) -0.0053(15) 0.2423(13) 0.032(3) Uiso d 1 1
H H24A 0.5849(12) -0.4103(15) 0.3698(13) 0.031(3) Uiso d 1 1
H H24B 0.5581(12) -0.2948(15) 0.2148(13) 0.035(4) Uiso d 1 1
H H25 0.7725(12) -0.4694(15) 0.2533(12) 0.030(3) Uiso d 1 1
H H26A 0.8820(14) -0.3051(16) 0.1489(14) 0.043(4) Uiso d 1 1
H H26B 0.7382(12) -0.2313(14) 0.0803(13) 0.032(3) Uiso d 1 1
H H27A 0.8125(13) -0.1194(16) 0.3490(13) 0.041(4) Uiso d 1 1
H H27B 0.9274(14) -0.2447(15) 0.3155(13) 0.040(4) Uiso d 1 1
H H28 0.8458(12) -0.3602(15) 0.5242(14) 0.038(4) Uiso d 1 1
H H29A 0.6319(12) -0.1833(15) 0.4851(13) 0.033(4) Uiso d 1 1
H H29B 0.6281(12) -0.3405(15) 0.5354(13) 0.032(3) Uiso d 1 1
H H30A 0.8063(13) -0.5269(16) 0.4777(14) 0.040(4) Uiso d 1 1
H H30B 0.9267(14) -0.4901(15) 0.3917(13) 0.042(4) Uiso d 1 1
H H1H 0.8408(19) 0.076(2) 0.1336(19) 0.083(7) Uiso d 1 1
H H2H 0.0423(19) 0.067(2) 0.1360(18) 0.076(6) Uiso d 1 1
H H3H 0.8122(17) -0.043(2) 0.0264(19) 0.074(6) Uiso d 1 1

loop_
_atom_site_aniso_label
_atom_site_aniso_U_11
_atom_site_aniso_U_22
_atom_site_aniso_U_33
_atom_site_aniso_U_12
_atom_site_aniso_U_13
_atom_site_aniso_U_23
O1 0.0255(4) 0.0220(4) 0.0263(4) -0.0037(3) -0.0038(3) -0.0072(3)
O2 0.0257(4) 0.0481(6) 0.0255(4) -0.0089(4) -0.0031(3) -0.0173(4)
O3 0.0425(5) 0.0381(5) 0.0326(5) -0.0262(4) 0.0153(4) -0.0176(4)
C1 0.0231(5) 0.0199(6) 0.0226(5) -0.0054(4) -0.0022(4) -0.0076(4)
C2 0.0236(6) 0.0263(7) 0.0264(6) -0.0077(5) 0.0020(4) -0.0131(5)
C3 0.0295(6) 0.0275(7) 0.0201(5) -0.0096(5) 0.0028(4) -0.0096(5)
C4 0.0258(6) 0.0264(7) 0.0197(5) -0.0077(5) -0.0008(4) -0.0085(5)
C5 0.0223(5) 0.0204(6) 0.0200(5) -0.0068(4) -0.0007(4) -0.0091(4)
C6 0.0232(5) 0.0217(6) 0.0207(5) -0.0070(5) -0.0002(4) -0.0082(5)
C7 0.0239(6) 0.0297(7) 0.0295(6) -0.0093(5) -0.0009(5) -0.0149(5)
C8 0.0269(6) 0.0254(7) 0.0370(6) -0.0118(5) 0.0013(5) -0.0147(5)
C9 0.0286(6) 0.0263(7) 0.0312(6) -0.0111(5) 0.0046(5) -0.0081(5)
C10 0.0254(6) 0.0241(6) 0.0308(6) -0.0090(5) 0.0009(5) -0.0144(5)
C11 0.0224(5) 0.0280(6) 0.0193(5) -0.0085(5) -0.0006(4) -0.0104(5)
C12 0.0244(6) 0.0259(7) 0.0296(6) -0.0077(5) 0.0011(5) -0.0124(5)
C13 0.0266(6) 0.0339(7) 0.0329(6) -0.0096(5) 0.0022(5) -0.0229(6)
C14 0.0274(6) 0.0481(8) 0.0235(6) -0.0125(6) 0.0040(5) -0.0179(6)
C15 0.0275(6) 0.0316(7) 0.0245(6) -0.0143(5) 0.0049(5) -0.0068(5)
C16 0.0244(6) 0.0326(7) 0.0318(6) -0.0141(5) 0.0045(5) -0.0160(5)
C17 0.0239(5) 0.0268(6) 0.0197(5) -0.0101(5) 0.0013(4) -0.0101(5)
C18 0.0214(5) 0.0217(6) 0.0195(5) -0.0091(4) 0.0006(4) -0.0085(4)
C19 0.0252(6) 0.0317(7) 0.0312(6) -0.0108(5) 0.0017(5) -0.0192(5)
C20 0.0271(6) 0.0269(7) 0.0239(6) -0.0115(5) 0.0013(5) -0.0055(5)
C21 0.0275(6) 0.0286(6) 0.0240(5) -0.0156(5) 0.0056(4) -0.0123(5)
C22 0.0259(6) 0.0242(6) 0.0224(5) -0.0107(5) 0.0025(4) -0.0107(5)
C23 0.0222(5) 0.0217(6) 0.0200(5) -0.0093(4) 0.0006(4) -0.0087(4)
C24 0.0259(6) 0.0235(6) 0.0300(6) -0.0102(5) 0.0022(5) -0.0131(5)
C25 0.0275(6) 0.0244(7) 0.0355(6) -0.0076(5) 0.0027(5) -0.0170(5)
C26 0.0256(6) 0.0335(7) 0.0294(6) -0.0118(5) 0.0058(5) -0.0187(5)
C27 0.0245(6) 0.0399(8) 0.0312(6) -0.0150(5) 0.0034(5) -0.0191(6)
C28 0.0240(6) 0.0368(7) 0.0251(6) -0.0091(5) -0.0024(4) -0.0120(5)
C29 0.0253(6) 0.0313(7) 0.0215(6) -0.0105(5) -0.0004(4) -0.0103(5)
C30 0.0269(6) 0.0292(7) 0.0344(7) -0.0048(5) -0.0011(5) -0.0096(6)

loop_
_atom_type_symbol
_atom_type_description
_atom_type_scat_dispersion_real
_atom_type_scat_dispersion_imag
_atom_type_scat_source
C C 0.0033 0.0016 'International Tables Vol C Tables 4.2.6.8 and 6.1.1.4'
H H 0.0000 0.0000 'International Tables Vol C Tables 4.2.6.8 and 6.1.1.4'
O O 0.0106 0.0060 'International Tables Vol C Tables 4.2.6.8 and 6.1.1.4'

loop_
_geom_angle_atom_site_label_1
_geom_angle_atom_site_label_2
_geom_angle_atom_site_label_3
_geom_angle_site_symmetry_3
_geom_angle
C1 O1 H1H . 106.3(12)
C11 O2 H2H . 109.2(12)
C21 O3 H3H . 112.8(12)
O1 C1 C7 . 107.71(9)
O1 C1 C2 . 110.63(9)
C7 C1 C2 . 109.81(10)
O1 C1 C6 . 109.28(9)
C7 C1 C6 . 109.96(10)
C2 C1 C6 . 109.43(9)
C1 C2 C3 . 108.93(10)
C1 C2 H2A . 109.2(7)
C3 C2 H2A . 111.2(7)
C1 C2 H2B . 109.6(7)
C3 C2 H2B . 111.1(7)
H2A C2 H2B . 106.7(10)
C9 C3 C2 . 109.64(10)
C9 C3 C4 . 109.61(10)
C2 C3 C4 . 109.63(10)
C9 C3 H3 . 109.6(7)
C2 C3 H3 . 109.4(7)
C4 C3 H3 . 109.0(7)
C3 C4 C5 . 111.53(9)
C3 C4 H4A . 108.8(7)
C5 C4 H4A . 111.4(7)
C3 C4 H4B . 108.6(7)
C5 C4 H4B . 110.2(8)
H4A C4 H4B . 106.2(11)
C10 C5 C6 . 107.18(9)
C10 C5 C4 . 107.16(9)
C6 C5 C4 . 107.12(9)
C10 C5 C5 2_665 111.96(12)
C6 C5 C5 2_665 111.27(11)
C4 C5 C5 2_665 111.87(11)
C1 C6 C5 . 111.86(9)
C1 C6 H6A . 107.5(7)
C5 C6 H6A . 110.8(8)
C1 C6 H6B . 108.3(7)
C5 C6 H6B . 110.2(7)
H6A C6 H6B . 108.0(10)
C1 C7 C8 . 108.90(10)
C1 C7 H7A . 110.1(8)
C8 C7 H7A . 111.5(7)
C1 C7 H7B . 107.7(8)
C8 C7 H7B . 110.8(8)
H7A C7 H7B . 107.7(10)
C9 C8 C7 . 109.52(10)
C9 C8 C10 . 109.68(10)
C7 C8 C10 . 109.82(10)
C9 C8 H8 . 110.6(7)
C7 C8 H8 . 108.4(7)
C10 C8 H8 . 108.8(7)
C3 C9 C8 . 108.92(10)
C3 C9 H9A . 109.5(8)
C8 C9 H9A . 110.8(8)
C3 C9 H9B . 109.9(8)
C8 C9 H9B . 110.5(8)
H9A C9 H9B . 107.2(11)
C8 C10 C5 . 111.49(10)
C8 C10 H10A . 107.8(7)
C5 C10 H10A . 110.3(8)
C8 C10 H10B . 109.8(7)
C5 C10 H10B . 109.5(8)
H10A C10 H10B . 107.9(11)
O2 C11 C12 . 110.27(9)
O2 C11 C16 . 110.75(9)
C12 C11 C16 . 109.49(10)
O2 C11 C17 . 106.78(9)
C12 C11 C17 . 109.73(10)
C16 C11 C17 . 109.79(10)
C11 C12 C13 . 109.34(10)
C11 C12 H12A . 110.3(8)
C13 C12 H12A . 110.7(7)
C11 C12 H12B . 108.8(8)
C13 C12 H12B . 109.8(7)
H12A C12 H12B . 107.9(10)
C14 C13 C12 . 109.43(10)
C14 C13 C19 . 109.22(11)
C12 C13 C19 . 109.92(10)
C14 C13 H13 . 109.1(7)
C12 C13 H13 . 109.3(7)
C19 C13 H13 . 109.9(7)
C15 C14 C13 . 109.14(10)
C15 C14 H14A . 111.1(9)
C13 C14 H14A . 109.9(8)
C15 C14 H14B . 110.2(9)
C13 C14 H14B . 110.3(8)
H14A C14 H14B . 106.2(11)
C14 C15 C16 . 110.12(10)
C14 C15 C20 . 109.97(11)
C16 C15 C20 . 108.96(10)
C14 C15 H15 . 110.5(8)
C16 C15 H15 . 109.1(8)
C20 C15 H15 . 108.2(7)
C11 C16 C15 . 108.91(10)
C11 C16 H16A . 108.4(7)
C15 C16 H16A . 110.9(7)
C11 C16 H16B . 108.0(7)
C15 C16 H16B . 111.7(7)
H16A C16 H16B . 108.8(10)
C11 C17 C18 . 111.72(9)
C11 C17 H17A . 107.9(7)
C18 C17 H17A . 111.2(8)
C11 C17 H17B . 108.8(7)
C18 C17 H17B . 110.1(7)
H17A C17 H17B . 106.9(11)
C19 C18 C17 . 107.24(9)
C19 C18 C20 . 107.55(9)
C17 C18 C20 . 107.17(9)
C19 C18 C23 . 111.72(9)
C17 C18 C23 . 111.53(9)
C20 C18 C23 . 111.38(9)
C13 C19 C18 . 111.44(10)
C13 C19 H19A . 108.7(8)
C18 C19 H19A . 109.8(8)
C13 C19 H19B . 109.9(7)
C18 C19 H19B . 108.5(8)
H19A C19 H19B . 108.4(11)
C15 C20 C18 . 111.10(10)
C15 C20 H20A . 109.7(8)
C18 C20 H20A . 110.2(8)
C15 C20 H20B . 108.6(7)
C18 C20 H20B . 110.8(8)
H20A C20 H20B . 106.4(11)
O3 C21 C26 . 111.81(9)
O3 C21 C27 . 108.09(9)
C26 C21 C27 . 109.89(10)
O3 C21 C22 . 107.89(10)
C26 C21 C22 . 109.56(10)
C27 C21 C22 . 109.54(9)
C21 C22 C23 . 111.76(9)
C21 C22 H22A . 107.5(7)
C23 C22 H22A . 111.7(7)
C21 C22 H22B . 108.0(7)
C23 C22 H22B . 111.1(7)
H22A C22 H22B . 106.6(10)
C24 C23 C29 . 107.60(9)
C24 C23 C22 . 107.17(9)
C29 C23 C22 . 107.02(9)
C24 C23 C18 . 111.71(9)
C29 C23 C18 . 111.44(9)
C22 C23 C18 . 111.64(9)
C25 C24 C23 . 111.37(10)
C25 C24 H24A . 108.6(7)
C23 C24 H24A . 110.1(8)
C25 C24 H24B . 108.8(7)
C23 C24 H24B . 109.9(8)
H24A C24 H24B . 108.0(11)
C26 C25 C30 . 109.74(10)
C26 C25 C24 . 109.62(10)
C30 C25 C24 . 109.61(10)
C26 C25 H25 . 109.0(7)
C30 C25 H25 . 110.0(7)
C24 C25 H25 . 108.8(7)
C21 C26 C25 . 108.92(10)
C21 C26 H26A . 108.8(9)
C25 C26 H26A . 112.0(8)
C21 C26 H26B . 109.7(8)
C25 C26 H26B . 110.4(7)
H26A C26 H26B . 107.1(11)
C21 C27 C28 . 109.14(10)
C21 C27 H27A . 108.1(8)
C28 C27 H27A . 111.1(8)
C21 C27 H27B . 109.6(8)
C28 C27 H27B . 109.3(8)
H27A C27 H27B . 109.5(11)
C30 C28 C27 . 109.23(10)
C30 C28 C29 . 109.78(11)
C27 C28 C29 . 109.73(10)
C30 C28 H28 . 109.9(8)
C27 C28 H28 . 109.9(8)
C29 C28 H28 . 108.3(7)
C28 C29 C23 . 111.57(9)
C28 C29 H29A . 109.1(7)
C23 C29 H29A . 109.8(7)
C28 C29 H29B . 109.9(7)
C23 C29 H29B . 109.7(7)
H29A C29 H29B . 106.7(11)
C28 C30 C25 . 109.00(10)
C28 C30 H30A . 110.2(8)
C25 C30 H30A . 109.4(8)
C28 C30 H30B . 111.2(8)
C25 C30 H30B . 109.5(8)
H30A C30 H30B . 107.5(11)

loop_
_geom_bond_atom_site_label_1
_geom_bond_atom_site_label_2
_geom_bond_site_symmetry_2
_geom_bond_distance
O1 C1 . 1.4391(13)
O1 H1H . 0.93(2)
O2 C11 . 1.4332(13)
O2 H2H . 0.915(19)
O3 C21 . 1.4366(14)
O3 H3H . 0.917(19)
C1 C7 . 1.5201(17)
C1 C2 . 1.5292(16)
C1 C6 . 1.5321(15)
C2 C3 . 1.5332(17)
C2 H2A . 1.000(14)
C2 H2B . 1.008(13)
C3 C9 . 1.5288(18)
C3 C4 . 1.5360(16)
C3 H3 . 1.011(13)
C4 C5 . 1.5521(15)
C4 H4A . 1.015(14)
C4 H4B . 0.998(14)
C5 C10 . 1.5454(17)
C5 C6 . 1.5481(15)
C5 C5 2_665 1.585(2)
C6 H6A . 1.012(14)
C6 H6B . 1.025(14)
C7 C8 . 1.5335(17)
C7 H7A . 0.994(13)
C7 H7B . 1.017(14)
C8 C9 . 1.5308(18)
C8 C10 . 1.5381(16)
C8 H8 . 1.024(14)
C9 H9A . 1.016(14)
C9 H9B . 1.012(13)
C10 H10A . 1.009(14)
C10 H10B . 1.008(14)
C11 C12 . 1.5213(17)
C11 C16 . 1.5273(16)
C11 C17 . 1.5279(15)
C12 C13 . 1.5293(16)
C12 H12A . 1.007(13)
C12 H12B . 1.006(13)
C13 C14 . 1.5289(18)
C13 C19 . 1.5379(16)
C13 H13 . 1.010(15)
C14 C15 . 1.5220(19)
C14 H14A . 1.017(15)
C14 H14B . 1.023(14)
C15 C16 . 1.5337(17)
C15 C20 . 1.5414(16)
C15 H15 . 1.029(14)
C16 H16A . 1.012(15)
C16 H16B . 1.016(13)
C17 C18 . 1.5480(15)
C17 H17A . 1.010(14)
C17 H17B . 1.017(15)
C18 C19 . 1.5455(17)
C18 C20 . 1.5510(15)
C18 C23 . 1.5804(14)
C19 H19A . 0.994(14)
C19 H19B . 1.002(13)
C20 H20A . 1.028(16)
C20 H20B . 0.994(14)
C21 C26 . 1.5183(17)
C21 C27 . 1.5283(16)
C21 C22 . 1.5357(15)
C22 C23 . 1.5484(15)
C22 H22A . 1.000(13)
C22 H22B . 1.004(14)
C23 C24 . 1.5437(17)
C23 C29 . 1.5465(15)
C24 C25 . 1.5378(16)
C24 H24A . 1.009(13)
C24 H24B . 1.008(14)
C25 C26 . 1.5329(17)
C25 C30 . 1.5335(18)
C25 H25 . 1.003(14)
C26 H26A . 0.997(14)
C26 H26B . 1.026(13)
C27 C28 . 1.5304(17)
C27 H27A . 1.033(15)
C27 H27B . 0.992(14)
C28 C30 . 1.5257(19)
C28 C29 . 1.5363(16)
C28 H28 . 1.012(14)
C29 H29A . 1.011(15)
C29 H29B . 1.011(13)
C30 H30A . 1.014(14)
C30 H30B . 1.031(14)

loop_
_geom_hbond_atom_site_label_D
_geom_hbond_atom_site_label_H
_geom_hbond_atom_site_label_A
_geom_hbond_site_symmetry_A
_geom_hbond_distance_DH
_geom_hbond_distance_HA
_geom_hbond_distance_DA
_geom_hbond_angle_DHA
_geom_hbond_publ_flag
O1 H1H O3 . 0.93(2) 1.77(2) 2.6976(14) 175.9(18) yes
O2 H2H O1 1_455 0.915(19) 1.79(2) 2.6993(12) 176.6(18) yes
O3 H3H O2 2_655 0.917(19) 1.762(19) 2.6637(12) 167.5(18) yes

loop_
_geom_torsion_atom_site_label_1
_geom_torsion_atom_site_label_2
_geom_torsion_atom_site_label_3
_geom_torsion_atom_site_label_4
_geom_torsion_site_symmetry_1
_geom_torsion_site_symmetry_4
_geom_torsion
O1 C1 C2 C3 . . -179.22(9)
C7 C1 C2 C3 . . -60.46(12)
C6 C1 C2 C3 . . 60.33(13)
C1 C2 C3 C9 . . 60.10(12)
C1 C2 C3 C4 . . -60.27(13)
C9 C3 C4 C5 . . -60.33(13)
C2 C3 C4 C5 . . 60.06(14)
C3 C4 C5 C10 . . 57.62(12)
C3 C4 C5 C6 . . -57.12(13)
C3 C4 C5 C5 . 2_665 -179.31(12)
O1 C1 C6 C5 . . 178.16(9)
C7 C1 C6 C5 . . 60.12(12)
C2 C1 C6 C5 . . -60.57(13)
C10 C5 C6 C1 . . -57.23(12)
C4 C5 C6 C1 . . 57.51(13)
C5 C5 C6 C1 2_665 . -179.93(11)
O1 C1 C7 C8 . . -178.74(9)
C2 C1 C7 C8 . . 60.72(12)
C6 C1 C7 C8 . . -59.74(12)
C1 C7 C8 C9 . . -60.70(12)
C1 C7 C8 C10 . . 59.81(13)
C2 C3 C9 C8 . . -60.25(12)
C4 C3 C9 C8 . . 60.14(12)
C7 C8 C9 C3 . . 60.46(13)
C10 C8 C9 C3 . . -60.14(13)
C9 C8 C10 C5 . . 60.37(13)
C7 C8 C10 C5 . . -60.04(13)
C6 C5 C10 C8 . . 57.15(12)
C4 C5 C10 C8 . . -57.55(12)
C5 C5 C10 C8 2_665 . 179.43(11)
O2 C11 C12 C13 . . -177.03(9)
C16 C11 C12 C13 . . 60.88(12)
C17 C11 C12 C13 . . -59.68(12)
C11 C12 C13 C14 . . -60.60(13)
C11 C12 C13 C19 . . 59.34(13)
C12 C13 C14 C15 . . 59.83(13)
C19 C13 C14 C15 . . -60.54(13)
C13 C14 C15 C16 . . -59.74(12)
C13 C14 C15 C20 . . 60.35(12)
O2 C11 C16 C15 . . 178.09(10)
C12 C11 C16 C15 . . -60.10(12)
C17 C11 C16 C15 . . 60.42(13)
C14 C15 C16 C11 . . 59.82(13)
C20 C15 C16 C11 . . -60.86(14)
O2 C11 C17 C18 . . 179.87(10)
C12 C11 C17 C18 . . 60.36(12)
C16 C11 C17 C18 . . -60.02(13)
C11 C17 C18 C19 . . -57.77(12)
C11 C17 C18 C20 . . 57.46(13)
C11 C17 C18 C23 . . 179.61(10)
C14 C13 C19 C18 . . 60.65(13)
C12 C13 C19 C18 . . -59.42(13)
C17 C18 C19 C13 . . 57.13(12)
C20 C18 C19 C13 . . -57.85(12)
C23 C18 C19 C13 . . 179.63(9)
C14 C15 C20 C18 . . -59.65(13)
C16 C15 C20 C18 . . 61.13(14)
C19 C18 C20 C15 . . 56.99(13)
C17 C18 C20 C15 . . -58.04(13)
C23 C18 C20 C15 . . 179.72(10)
O3 C21 C22 C23 . . -177.69(9)
C26 C21 C22 C23 . . 60.36(12)
C27 C21 C22 C23 . . -60.25(13)
C21 C22 C23 C24 . . -57.42(12)
C21 C22 C23 C29 . . 57.76(13)
C21 C22 C23 C18 . . 179.95(10)
C19 C18 C23 C24 . . 178.50(9)
C17 C18 C23 C24 . . -61.49(12)
C20 C18 C23 C24 . . 58.19(12)
C19 C18 C23 C29 . . 58.10(12)
C17 C18 C23 C29 . . 178.11(10)
C20 C18 C23 C29 . . -62.20(13)
C19 C18 C23 C22 . . -61.51(12)
C17 C18 C23 C22 . . 58.50(13)
C20 C18 C23 C22 . . 178.19(10)
C29 C23 C24 C25 . . -57.47(12)
C22 C23 C24 C25 . . 57.33(12)
C18 C23 C24 C25 . . 179.92(9)
C23 C24 C25 C26 . . -60.31(13)
C23 C24 C25 C30 . . 60.19(13)
O3 C21 C26 C25 . . -179.82(9)
C27 C21 C26 C25 . . 60.15(12)
C22 C21 C26 C25 . . -60.25(12)
C30 C25 C26 C21 . . -59.99(13)
C24 C25 C26 C21 . . 60.43(13)
O3 C21 C27 C28 . . 177.02(10)
C26 C21 C27 C28 . . -60.72(13)
C22 C21 C27 C28 . . 59.70(13)
C21 C27 C28 C30 . . 60.60(13)
C21 C27 C28 C29 . . -59.79(14)
C30 C28 C29 C23 . . -59.86(13)
C27 C28 C29 C23 . . 60.19(14)
C24 C23 C29 C28 . . 57.28(13)
C22 C23 C29 C28 . . -57.62(13)
C18 C23 C29 C28 . . -179.93(10)
C27 C28 C30 C25 . . -60.45(13)
C29 C28 C30 C25 . . 59.90(13)
C26 C25 C30 C28 . . 60.33(13)
C24 C25 C30 C28 . . -60.10(13)
